data_7700398
loop_
_publ_author_name
'Janzen, Daron E.'
'Bruening, Meaghan A.'
'Mamiya, Arthur A.'
'Driscoll, Laura E.'
'da Silva Filho, Demetrio A.'

_publ_section_title
;
 Hemilabile bonding of 1-oxa-4,7-dithiacyclononane in cyclometallated
 palladium(ii) complexes.
;
_journal_issue 30
_journal_name_full 'Dalton transactions (Cambridge, England : 2003)'
_journal_page_first 11520
_journal_page_last 11535
_journal_paper_doi 10.1039/c9dt02059d
_journal_volume 48
_journal_year 2019
_chemical_formula_moiety 'C17 H20 N O Pd S2, F6 P'
_chemical_formula_sum 'C17 H20 F6 N O P Pd S2'
_chemical_formula_weight 569.84
_space_group_crystal_system monoclinic
_space_group_IT_number 14
_space_group_name_Hall '-P 2ybc'
_space_group_name_H-M_alt 'P 1 21/c 1'
_symmetry_space_group_name_Hall '-P 2ybc'
_symmetry_space_group_name_H-M 'P 1 21/c 1'
_atom_sites_solution_hydrogens geom
_atom_sites_solution_primary direct
_atom_sites_solution_secondary difmap
_audit_update_record
;
2019-02-01 deposited with the CCDC.    2019-07-02 downloaded from the CCDC.
;
_cell_angle_alpha 90.0000
_cell_angle_beta 110.699(8)
_cell_angle_gamma 90.0000
_cell_formula_units_Z 4
_cell_length_a 14.9321(11)
_cell_length_b 11.8841(9)
_cell_length_c 12.3550(9)
_cell_measurement_reflns_used 19356
_cell_measurement_temperature 173
_cell_measurement_theta_max 27.52
_cell_measurement_theta_min 3.16
_cell_volume 2050.9(3)
_computing_cell_refinement 'CrystalClear-SM Expert 2.0 r13'
_computing_data_collection 'CrystalClear-SM Expert 2.0 r13 (Rigaku, 2011)'
_computing_data_reduction 'CrystalClear-SM Expert 2.0 r13'
_computing_molecular_graphics 'CrystalStructure 4.1'
_computing_publication_material 'CrystalStructure 4.1 (Rigaku, 2014)'
_computing_structure_refinement 'SHELXL97 (Sheldrick, 2008)'
_computing_structure_solution 'SIR2004 (Burla, et al., 2005)'
_diffrn_ambient_temperature 173
_diffrn_detector_area_resol_mean 6.849
_diffrn_measured_fraction_theta_full 0.998
_diffrn_measured_fraction_theta_max 0.998
_diffrn_measurement_device_type 'Rigaku XtaLAB mini'
_diffrn_measurement_method \w
_diffrn_radiation_type 'Mo K\a'
_diffrn_radiation_wavelength 0.71075
_diffrn_reflns_av_R_equivalents 0.029
_diffrn_reflns_av_unetI/netI 0.038
_diffrn_reflns_Laue_measured_fraction_full 0.998
_diffrn_reflns_Laue_measured_fraction_max 0.998
_diffrn_reflns_limit_h_max 19
_diffrn_reflns_limit_h_min -19
_diffrn_reflns_limit_k_max 15
_diffrn_reflns_limit_k_min -15
_diffrn_reflns_limit_l_max 16
_diffrn_reflns_limit_l_min -16
_diffrn_reflns_number 20724
_diffrn_reflns_point_group_measured_fraction_full 0.998
_diffrn_reflns_point_group_measured_fraction_max 0.998
_diffrn_reflns_theta_full 25.242
_diffrn_reflns_theta_max 27.484
_diffrn_reflns_theta_min 3.161
_diffrn_standards_number 0
_exptl_absorpt_coefficient_mu 1.249
_exptl_absorpt_correction_T_max 0.799
_exptl_absorpt_correction_T_min 0.664
_exptl_absorpt_correction_type multi-scan
_exptl_absorpt_process_details 'REQAB (Rigaku, 1998)'
_exptl_crystal_colour yellow
_exptl_crystal_density_diffrn 1.845
_exptl_crystal_density_method 'not measured'
_exptl_crystal_description Prism
_exptl_crystal_F_000 1136.00
_exptl_crystal_size_max 0.370
_exptl_crystal_size_mid 0.210
_exptl_crystal_size_min 0.180
_refine_diff_density_max 0.53
_refine_diff_density_min -0.44
_refine_ls_extinction_method none
_refine_ls_goodness_of_fit_ref 1.038
_refine_ls_hydrogen_treatment constr
_refine_ls_number_parameters 262
_refine_ls_number_reflns 4698
_refine_ls_number_restraints 0
_refine_ls_R_factor_all 0.0416
_refine_ls_R_factor_gt 0.0325
_refine_ls_shift/su_max 0.002
_refine_ls_structure_factor_coef Fsqd
_refine_ls_weighting_details 'w = 1/[\s^2^(Fo^2^)+(0.0201P)^2^+2.0481P] where P=(Fo^2^+2Fc^2^)/3'
_refine_ls_weighting_scheme calc
_refine_ls_wR_factor_gt 0.0682
_refine_ls_wR_factor_ref 0.0717
_reflns_number_gt 3962
_reflns_number_total 4698
_reflns_threshold_expression F^2^>2.0\s(F^2^)
_cod_data_source_file c9dt02059d2.cif
_cod_data_source_block 1b
_cod_depositor_comments 'Adding full bibliography for 7700398--7700405.cif.'
_cod_database_code 7700398
_shelxl_version_number 2013-3

loop_
_space_group_symop_id
_space_group_symop_operation_xyz
1 +X,+Y,+Z
2 -X,1/2+Y,1/2-Z
3 -X,-Y,-Z
4 +X,1/2-Y,1/2+Z

loop_
_atom_site_label
_atom_site_type_symbol
_atom_site_fract_x
_atom_site_fract_y
_atom_site_fract_z
_atom_site_U_iso_or_equiv
_atom_site_adp_type
_atom_site_occupancy
_atom_site_site_symmetry_order
_atom_site_calc_flag
_atom_site_refinement_flags_posn
_atom_site_refinement_flags_adp
Pd1 Pd 0.81701(2) 0.08064(2) 0.97278(2) 0.02108(7) Uani 1 1 d . .
S1 S 0.72639(5) -0.07444(6) 0.97473(7) 0.02953(17) Uani 1 1 d . .
S2 S 0.68753(5) 0.14786(7) 0.80649(6) 0.03009(17) Uani 1 1 d . .
P1 P 0.65741(6) 0.58107(7) 0.92362(7) 0.02958(18) Uani 1 1 d . .
F1 F 0.72907(16) 0.6308(2) 1.04199(18) 0.0602(6) Uani 1 1 d . .
F2 F 0.57953(14) 0.67289(19) 0.92396(18) 0.0530(6) Uani 1 1 d . .
F3 F 0.6138(2) 0.4961(2) 0.9898(2) 0.0840(9) Uani 1 1 d . .
F4 F 0.58594(13) 0.53148(19) 0.80382(17) 0.0483(5) Uani 1 1 d . .
F5 F 0.73541(15) 0.4910(2) 0.9198(2) 0.0731(8) Uani 1 1 d . .
F6 F 0.69884(16) 0.66673(19) 0.85382(19) 0.0584(6) Uani 1 1 d . .
O1 O 0.59269(17) 0.1142(2) 1.0045(2) 0.0435(6) Uani 1 1 d . .
N1 N 0.91071(16) 0.20900(19) 0.9786(2) 0.0237(5) Uani 1 1 d . .
C17 C 0.9318(2) 0.0206(2) 1.1010(2) 0.0230(6) Uani 1 1 d . .
C1 C 0.6177(2) -0.0613(3) 0.8443(3) 0.0345(7) Uani 1 1 d . .
H1A H 0.5974 -0.1370 0.8114 0.041 Uiso 1 1 calc R U
H1B H 0.5655 -0.0290 0.8663 0.041 Uiso 1 1 calc R U
C2 C 0.6340(2) 0.0122(3) 0.7537(3) 0.0344(7) Uani 1 1 d . .
H2A H 0.5718 0.0248 0.6907 0.041 Uiso 1 1 calc R U
H2B H 0.6760 -0.0284 0.7203 0.041 Uiso 1 1 calc R U
C3 C 0.5971(2) 0.2255(3) 0.8452(3) 0.0381(8) Uani 1 1 d . .
H3A H 0.5974 0.3048 0.8207 0.046 Uiso 1 1 calc R U
H3B H 0.5333 0.1938 0.8006 0.046 Uiso 1 1 calc R U
C4 C 0.6096(3) 0.2242(3) 0.9721(3) 0.0433(8) Uani 1 1 d . .
H4A H 0.6754 0.2481 1.0191 0.052 Uiso 1 1 calc R U
H4B H 0.5641 0.2775 0.9865 0.052 Uiso 1 1 calc R U
C5 C 0.6600(3) 0.0706(3) 1.1083(3) 0.0480(9) Uani 1 1 d . .
H5A H 0.6346 0.0774 1.1720 0.058 Uiso 1 1 calc R U
H5B H 0.7205 0.1137 1.1298 0.058 Uiso 1 1 calc R U
C6 C 0.6783(3) -0.0519(3) 1.0895(3) 0.0434(9) Uani 1 1 d . .
H6A H 0.6175 -0.0941 1.0705 0.052 Uiso 1 1 calc R U
H6B H 0.7238 -0.0831 1.1625 0.052 Uiso 1 1 calc R U
C7 C 0.8925(2) 0.2989(3) 0.9085(3) 0.0301(7) Uani 1 1 d . .
H7 H 0.8290 0.3103 0.8562 0.036 Uiso 1 1 calc R U
C8 C 0.9617(2) 0.3752(3) 0.9089(3) 0.0339(7) Uani 1 1 d . .
H8 H 0.9462 0.4378 0.8578 0.041 Uiso 1 1 calc R U
C9 C 1.0540(2) 0.3596(3) 0.9849(3) 0.0345(7) Uani 1 1 d . .
H9 H 1.1031 0.4112 0.9866 0.041 Uiso 1 1 calc R U
C10 C 1.0742(2) 0.2684(3) 1.0580(3) 0.0299(7) Uani 1 1 d . .
H10 H 1.1375 0.2566 1.1106 0.036 Uiso 1 1 calc R U
C11 C 1.00166(19) 0.1929(2) 1.0551(2) 0.0235(6) Uani 1 1 d . .
C12 C 1.01276(19) 0.0918(2) 1.1270(2) 0.0228(6) Uani 1 1 d . .
C13 C 1.0988(2) 0.0635(3) 1.2149(2) 0.0281(6) Uani 1 1 d . .
H13 H 1.1520 0.1132 1.2331 0.034 Uiso 1 1 calc R U
C14 C 1.1071(2) -0.0357(3) 1.2751(3) 0.0321(7) Uani 1 1 d . .
H14 H 1.1655 -0.0545 1.3350 0.039 Uiso 1 1 calc R U
C15 C 1.0294(2) -0.1080(3) 1.2475(3) 0.0323(7) Uani 1 1 d . .
H15 H 1.0354 -0.1775 1.2874 0.039 Uiso 1 1 calc R U
C16 C 0.9426(2) -0.0798(3) 1.1619(2) 0.0292(6) Uani 1 1 d . .
H16 H 0.8900 -0.1301 1.1448 0.035 Uiso 1 1 calc R U

loop_
_atom_site_aniso_label
_atom_site_aniso_U_11
_atom_site_aniso_U_22
_atom_site_aniso_U_33
_atom_site_aniso_U_23
_atom_site_aniso_U_13
_atom_site_aniso_U_12
Pd1 0.01866(11) 0.02256(11) 0.02178(11) 0.00040(9) 0.00683(8) -0.00294(9)
S1 0.0250(4) 0.0240(4) 0.0376(4) 0.0003(3) 0.0086(3) -0.0047(3)
S2 0.0233(4) 0.0371(4) 0.0280(4) 0.0053(3) 0.0068(3) -0.0021(3)
P1 0.0259(4) 0.0296(4) 0.0297(4) -0.0027(4) 0.0055(3) -0.0009(3)
F1 0.0540(14) 0.0623(15) 0.0410(12) -0.0174(11) -0.0120(10) 0.0061(12)
F2 0.0389(11) 0.0606(14) 0.0590(13) -0.0185(12) 0.0168(10) 0.0094(10)
F3 0.137(3) 0.0609(16) 0.0669(17) 0.0044(14) 0.0513(17) -0.0324(17)
F4 0.0276(10) 0.0657(14) 0.0453(11) -0.0249(11) 0.0051(8) -0.0064(10)
F5 0.0428(13) 0.0591(15) 0.0948(19) -0.0305(14) -0.0038(12) 0.0220(11)
F6 0.0678(15) 0.0567(14) 0.0622(14) -0.0075(12) 0.0372(12) -0.0213(12)
O1 0.0440(14) 0.0375(13) 0.0550(15) 0.0034(12) 0.0250(12) -0.0002(11)
N1 0.0218(12) 0.0239(12) 0.0257(12) -0.0010(10) 0.0086(10) -0.0026(10)
C17 0.0252(14) 0.0240(14) 0.0217(13) -0.0029(12) 0.0106(11) 0.0007(12)
C1 0.0213(15) 0.0308(17) 0.0428(18) -0.0055(14) 0.0007(13) -0.0057(13)
C2 0.0217(15) 0.0413(19) 0.0356(17) -0.0107(15) 0.0043(13) 0.0007(14)
C3 0.0343(17) 0.0311(17) 0.049(2) 0.0038(16) 0.0143(15) 0.0028(14)
C4 0.051(2) 0.0313(18) 0.056(2) -0.0047(17) 0.0298(18) 0.0000(16)
C5 0.063(2) 0.051(2) 0.044(2) 0.0029(18) 0.0366(19) 0.002(2)
C6 0.043(2) 0.047(2) 0.048(2) 0.0163(17) 0.0253(17) -0.0031(17)
C7 0.0271(15) 0.0280(16) 0.0336(16) 0.0055(13) 0.0089(13) 0.0018(13)
C8 0.0415(19) 0.0253(15) 0.0391(18) 0.0039(14) 0.0194(15) -0.0035(14)
C9 0.0356(17) 0.0290(17) 0.0459(19) -0.0059(15) 0.0233(15) -0.0099(14)
C10 0.0233(14) 0.0314(16) 0.0364(17) -0.0081(14) 0.0124(13) -0.0046(13)
C11 0.0205(13) 0.0267(15) 0.0242(14) -0.0086(12) 0.0091(11) -0.0033(12)
C12 0.0229(13) 0.0262(15) 0.0204(13) -0.0036(12) 0.0090(11) 0.0005(12)
C13 0.0232(14) 0.0325(17) 0.0276(15) -0.0034(13) 0.0077(12) 0.0009(12)
C14 0.0265(15) 0.0443(19) 0.0241(15) 0.0016(14) 0.0072(12) 0.0100(14)
C15 0.0390(18) 0.0337(17) 0.0270(15) 0.0081(13) 0.0153(14) 0.0082(14)
C16 0.0305(15) 0.0301(16) 0.0277(15) 0.0014(13) 0.0112(12) -0.0004(13)

loop_
_atom_type_symbol
_atom_type_description
_atom_type_scat_dispersion_real
_atom_type_scat_dispersion_imag
_atom_type_scat_source
C C 0.0033 0.0016
;
International Tables for Crystallography
(Vol. C, Tables 4.2.6.8 and 6.1.1.4)
;
H H 0.0000 0.0000
;
International Tables for Crystallography
(Vol. C, Table 6.1.1.4)
;
F F 0.0171 0.0103
;
International Tables for Crystallography
(Vol. C, Tables 4.2.6.8 and 6.1.1.4)
;
N N 0.0061 0.0033
;
International Tables for Crystallography
(Vol. C, Tables 4.2.6.8 and 6.1.1.4)
;
O O 0.0106 0.0060
;
International Tables for Crystallography
(Vol. C, Tables 4.2.6.8 and 6.1.1.4)
;
P P 0.1023 0.0942
;
International Tables for Crystallography
(Vol. C, Tables 4.2.6.8 and 6.1.1.4)
;
Pd Pd -0.9988 1.0072
;
International Tables for Crystallography
(Vol. C, Tables 4.2.6.8 and 6.1.1.4)
;
S S 0.1246 0.1234
;
International Tables for Crystallography
(Vol. C, Tables 4.2.6.8 and 6.1.1.4)
;

loop_
_geom_angle_atom_site_label_1
_geom_angle_atom_site_label_2
_geom_angle_atom_site_label_3
_geom_angle
C17 Pd1 N1 81.68(10)
C17 Pd1 S1 92.79(8)
N1 Pd1 S1 173.94(7)
C17 Pd1 S2 174.39(8)
N1 Pd1 S2 96.60(7)
S1 Pd1 S2 88.67(3)
C6 S1 C1 101.55(17)
C6 S1 Pd1 106.67(12)
C1 S1 Pd1 105.24(10)
C2 S2 C3 105.61(15)
C2 S2 Pd1 97.52(10)
C3 S2 Pd1 112.84(11)
F3 P1 F1 91.63(14)
F3 P1 F6 178.45(15)
F1 P1 F6 89.79(13)
F3 P1 F5 91.41(16)
F1 P1 F5 90.90(12)
F6 P1 F5 89.17(14)
F3 P1 F2 90.13(15)
F1 P1 F2 89.85(12)
F6 P1 F2 89.27(13)
F5 P1 F2 178.27(15)
F3 P1 F4 88.91(13)
F1 P1 F4 179.43(14)
F6 P1 F4 89.67(12)
F5 P1 F4 88.90(12)
F2 P1 F4 90.33(11)
C4 O1 C5 116.9(3)
C7 N1 C11 118.9(2)
C7 N1 Pd1 126.10(19)
C11 N1 Pd1 114.72(19)
C16 C17 C12 117.6(3)
C16 C17 Pd1 129.4(2)
C12 C17 Pd1 112.9(2)
C2 C1 S1 112.0(2)
C2 C1 H1A 109.2
S1 C1 H1A 109.2
C2 C1 H1B 109.2
S1 C1 H1B 109.2
H1A C1 H1B 107.9
C1 C2 S2 114.5(2)
C1 C2 H2A 108.6
S2 C2 H2A 108.6
C1 C2 H2B 108.6
S2 C2 H2B 108.6
H2A C2 H2B 107.6
C4 C3 S2 115.6(2)
C4 C3 H3A 108.4
S2 C3 H3A 108.4
C4 C3 H3B 108.4
S2 C3 H3B 108.4
H3A C3 H3B 107.4
O1 C4 C3 109.5(3)
O1 C4 H4A 109.8
C3 C4 H4A 109.8
O1 C4 H4B 109.8
C3 C4 H4B 109.8
H4A C4 H4B 108.2
O1 C5 C6 108.7(3)
O1 C5 H5A 110.0
C6 C5 H5A 110.0
O1 C5 H5B 110.0
C6 C5 H5B 110.0
H5A C5 H5B 108.3
C5 C6 S1 113.8(2)
C5 C6 H6A 108.8
S1 C6 H6A 108.8
C5 C6 H6B 108.8
S1 C6 H6B 108.8
H6A C6 H6B 107.7
N1 C7 C8 122.9(3)
N1 C7 H7 118.5
C8 C7 H7 118.5
C7 C8 C9 118.9(3)
C7 C8 H8 120.5
C9 C8 H8 120.5
C10 C9 C8 119.2(3)
C10 C9 H9 120.4
C8 C9 H9 120.4
C9 C10 C11 120.2(3)
C9 C10 H10 119.9
C11 C10 H10 119.9
N1 C11 C10 120.0(3)
N1 C11 C12 113.9(2)
C10 C11 C12 126.1(3)
C13 C12 C17 120.6(3)
C13 C12 C11 122.8(3)
C17 C12 C11 116.5(2)
C14 C13 C12 120.5(3)
C14 C13 H13 119.8
C12 C13 H13 119.8
C13 C14 C15 119.4(3)
C13 C14 H14 120.3
C15 C14 H14 120.3
C14 C15 C16 120.7(3)
C14 C15 H15 119.6
C16 C15 H15 119.6
C17 C16 C15 121.1(3)
C17 C16 H16 119.5
C15 C16 H16 119.5

loop_
_geom_bond_atom_site_label_1
_geom_bond_atom_site_label_2
_geom_bond_distance
Pd1 C17 2.009(3)
Pd1 N1 2.054(2)
Pd1 S1 2.2915(8)
Pd1 S2 2.4061(8)
S1 C6 1.821(3)
S1 C1 1.845(3)
S2 C2 1.815(3)
S2 C3 1.834(3)
P1 F3 1.577(2)
P1 F1 1.590(2)
P1 F6 1.594(2)
P1 F5 1.595(2)
P1 F2 1.596(2)
P1 F4 1.6002(19)
O1 C4 1.415(4)
O1 C5 1.419(4)
N1 C7 1.341(4)
N1 C11 1.367(3)
C17 C16 1.389(4)
C17 C12 1.416(4)
C1 C2 1.506(4)
C1 H1A 0.9900
C1 H1B 0.9900
C2 H2A 0.9900
C2 H2B 0.9900
C3 C4 1.512(5)
C3 H3A 0.9900
C3 H3B 0.9900
C4 H4A 0.9900
C4 H4B 0.9900
C5 C6 1.515(5)
C5 H5A 0.9900
C5 H5B 0.9900
C6 H6A 0.9900
C6 H6B 0.9900
C7 C8 1.373(4)
C7 H7 0.9500
C8 C9 1.379(5)
C8 H8 0.9500
C9 C10 1.375(4)
C9 H9 0.9500
C10 C11 1.397(4)
C10 H10 0.9500
C11 C12 1.468(4)
C12 C13 1.399(4)
C13 C14 1.377(4)
C13 H13 0.9500
C14 C15 1.385(4)
C14 H14 0.9500
C15 C16 1.394(4)
C15 H15 0.9500
C16 H16 0.9500

loop_
_geom_torsion_atom_site_label_1
_geom_torsion_atom_site_label_2
_geom_torsion_atom_site_label_3
_geom_torsion_atom_site_label_4
_geom_torsion
C6 S1 C1 C2 133.9(2)
Pd1 S1 C1 C2 22.9(2)
S1 C1 C2 S2 -50.8(3)
C3 S2 C2 C1 -67.1(3)
Pd1 S2 C2 C1 49.2(2)
C2 S2 C3 C4 98.2(3)
Pd1 S2 C3 C4 -7.1(3)
C5 O1 C4 C3 133.5(3)
S2 C3 C4 O1 -68.3(3)
C4 O1 C5 C6 -139.2(3)
O1 C5 C6 S1 60.1(4)
C1 S1 C6 C5 -78.5(3)
Pd1 S1 C6 C5 31.5(3)
C11 N1 C7 C8 0.9(4)
Pd1 N1 C7 C8 -172.7(2)
N1 C7 C8 C9 -0.2(5)
C7 C8 C9 C10 -0.2(5)
C8 C9 C10 C11 -0.1(5)
C7 N1 C11 C10 -1.1(4)
Pd1 N1 C11 C10 173.1(2)
C7 N1 C11 C12 -180.0(2)
Pd1 N1 C11 C12 -5.7(3)
C9 C10 C11 N1 0.8(4)
C9 C10 C11 C12 179.4(3)
C16 C17 C12 C13 -2.9(4)
Pd1 C17 C12 C13 179.4(2)
C16 C17 C12 C11 175.2(2)
Pd1 C17 C12 C11 -2.4(3)
N1 C11 C12 C13 -176.5(3)
C10 C11 C12 C13 4.8(4)
N1 C11 C12 C17 5.4(3)
C10 C11 C12 C17 -173.3(3)
C17 C12 C13 C14 2.0(4)
C11 C12 C13 C14 -176.0(3)
C12 C13 C14 C15 0.4(4)
C13 C14 C15 C16 -1.7(5)
C12 C17 C16 C15 1.6(4)
Pd1 C17 C16 C15 178.8(2)
C14 C15 C16 C17 0.7(5)
